data_1551320
loop_
_publ_author_name
'Marc A. Little'
'Michael E. Briggs'
'James T. A. Jones'
'Marc Schmidtmann'
'Tom Hasell'
'Samantha Y. Chong'
'Kim E. Jelfs'
'Linjiang Chen'
'Andrew I. Cooper'

_publ_section_title
;
 Trapping virtual pores by crystal retro-engineering
;
_journal_name_full 'Nature Chemistry'
_journal_page_first 153
_journal_page_last 159
_journal_paper_doi 10.1038/nchem.2156
_journal_volume 7
_journal_year 2015
_chemical_formula_moiety 'C72 H69 N11'
_chemical_formula_sum 'C72 H69 N11'
_chemical_formula_weight 1088.38
_space_group_IT_number 15
_space_group_name_Hall '-C 2yc'
_space_group_name_H-M_alt 'C 1 2/c 1'
_symmetry_cell_setting monoclinic
_symmetry_space_group_name_H-M 'C 1 2/c 1'
_atom_sites_solution_hydrogens geom
_atom_sites_solution_primary direct
_atom_sites_solution_secondary difmap
_cell_angle_alpha 90.00
_cell_angle_beta 98.830(2)
_cell_angle_gamma 90.00
_cell_formula_units_Z 4
_cell_length_a 23.6949(13)
_cell_length_b 13.4437(7)
_cell_length_c 18.9583(11)
_cell_measurement_reflns_used 9943
_cell_measurement_temperature 100(2)
_cell_measurement_theta_max 30.376
_cell_measurement_theta_min 2.174
_cell_volume 5967.5(6)
_computing_cell_refinement 'SAINT v7.68A (Bruker,2009)'
_computing_data_collection 'CrystalClear-SM Expert 2.1 (Rigaku, 2011)'
_computing_data_reduction 'SAINT v7.68A (Bruker,2009)'
_computing_molecular_graphics
;
O. V. Dolomanov, L. J. Bourhis, R. J. Gildea, J. A. K. Howard and H. Puschmann,
OLEX2: a complete structure solution, refinement and analysis program.
J. Appl. Cryst. (2009). 42, 339-341.
;
_computing_publication_material
;
O. V. Dolomanov, L. J. Bourhis, R. J. Gildea, J. A. K. Howard and H. Puschmann,
OLEX2: a complete structure solution, refinement and analysis program.
J. Appl. Cryst. (2009). 42, 339-341.
;
_computing_structure_refinement 'SHELXL-97 (Sheldrick, 2008)'
_computing_structure_solution 'SHELXS-97 (Sheldrick, 2008)'
_diffrn_ambient_temperature 100(2)
_diffrn_detector_area_resol_mean 28.5714
_diffrn_measured_fraction_theta_full 0.997
_diffrn_measured_fraction_theta_max 0.997
_diffrn_measurement_device_type 'Rigaku Saturn724+ (2x2 bin mode)'
_diffrn_measurement_method 'profile data from \w-scans'
_diffrn_radiation_monochromator confocal
_diffrn_radiation_source 'rotating anode'
_diffrn_radiation_type MoK\a
_diffrn_radiation_wavelength 0.71073
_diffrn_reflns_av_R_equivalents 0.0517
_diffrn_reflns_av_sigmaI/netI 0.0353
_diffrn_reflns_limit_h_max 33
_diffrn_reflns_limit_h_min -32
_diffrn_reflns_limit_k_max 19
_diffrn_reflns_limit_k_min -18
_diffrn_reflns_limit_l_max 27
_diffrn_reflns_limit_l_min -27
_diffrn_reflns_number 78708
_diffrn_reflns_theta_full 30.53
_diffrn_reflns_theta_max 30.53
_diffrn_reflns_theta_min 1.74
_exptl_absorpt_coefficient_mu 0.073
_exptl_absorpt_correction_T_max 0.9928
_exptl_absorpt_correction_T_min 0.9870
_exptl_absorpt_correction_type multi-scan
_exptl_absorpt_process_details 'SADABS-2008/1 (Bruker,2008)'
_exptl_crystal_colour colourless
_exptl_crystal_density_diffrn 1.211
_exptl_crystal_density_method 'not measured'
_exptl_crystal_description fragment
_exptl_crystal_F_000 2312
_exptl_crystal_size_max 0.18
_exptl_crystal_size_mid 0.12
_exptl_crystal_size_min 0.10
_refine_diff_density_max 0.581
_refine_diff_density_min -0.350
_refine_diff_density_rms 0.042
_refine_ls_extinction_method none
_refine_ls_goodness_of_fit_ref 1.031
_refine_ls_hydrogen_treatment constr
_refine_ls_matrix_type full
_refine_ls_number_parameters 474
_refine_ls_number_reflns 9109
_refine_ls_number_restraints 0
_refine_ls_restrained_S_all 1.031
_refine_ls_R_factor_all 0.0916
_refine_ls_R_factor_gt 0.0702
_refine_ls_shift/su_max 0.000
_refine_ls_shift/su_mean 0.000
_refine_ls_structure_factor_coef Fsqd
_refine_ls_weighting_details 'calc w=1/[\s^2^(Fo^2^)+(0.0800P)^2^+5.0000P] where P=(Fo^2^+2Fc^2^)/3'
_refine_ls_weighting_scheme calc
_refine_ls_wR_factor_gt 0.1828
_refine_ls_wR_factor_ref 0.2027
_reflns_number_gt 6821
_reflns_number_total 9109
_reflns_threshold_expression >2sigma(I)
_cod_data_source_file nchem.2156-s3.cif
_cod_data_source_block '[3+2]number5'
_cod_original_sg_symbol_H-M C2/c
_cod_database_code 1551320

loop_
_symmetry_equiv_pos_as_xyz
'x, y, z'
'-x, y, -z+1/2'
'x+1/2, y+1/2, z'
'-x+1/2, y+1/2, -z+1/2'
'-x, -y, -z'
'x, -y, z-1/2'
'-x+1/2, -y+1/2, -z'
'x+1/2, -y+1/2, z-1/2'

loop_
_atom_site_label
_atom_site_type_symbol
_atom_site_fract_x
_atom_site_fract_y
_atom_site_fract_z
_atom_site_U_iso_or_equiv
_atom_site_adp_type
_atom_site_occupancy
_atom_site_symmetry_multiplicity
_atom_site_calc_flag
_atom_site_refinement_flags
_atom_site_disorder_assembly
_atom_site_disorder_group
N1 N 0.42834(6) 0.76136(10) 0.06481(8) 0.0504(3) Uani 1 1 d . . .
N2 N 0.5000 1.23368(15) 0.2500 0.0719(8) Uani 1 2 d S . .
N3 N 0.78525(6) 0.91225(10) 0.11339(7) 0.0432(3) Uani 1 1 d . . .
C1 C 0.40875(7) 0.68007(12) 0.01876(9) 0.0460(4) Uani 1 1 d . A .
C2 C 0.43391(9) 0.58759(15) 0.02859(15) 0.0757(7) Uani 1 1 d . . .
H2A H 0.4637 0.5766 0.0675 0.091 Uiso 1 1 calc R A .
C3 C 0.41590(8) 0.51064(16) -0.01806(16) 0.0794(8) Uani 1 1 d . A .
H3A H 0.4339 0.4474 -0.0117 0.095 Uiso 1 1 calc R . .
C4 C 0.37256(10) 0.52534(15) -0.07292(11) 0.0675(6) Uani 1 1 d . . .
H4A H 0.3609 0.4729 -0.1055 0.081 Uiso 1 1 calc R A .
C5 C 0.34526(11) 0.61748(15) -0.08146(10) 0.0693(6) Uani 1 1 d . A .
H5A H 0.3139 0.6269 -0.1186 0.083 Uiso 1 1 calc R . .
C6 C 0.36390(9) 0.69520(13) -0.03571(10) 0.0589(5) Uani 1 1 d . . .
H6A H 0.3459 0.7584 -0.0418 0.071 Uiso 1 1 calc R A .
C12 C 0.34177(8) 0.76574(13) 0.11891(9) 0.0527(4) Uani 1 1 d . . .
H12A H 0.3329 0.6992 0.1043 0.063 Uiso 0.8256(12) 1 calc PR A 1
C19 C 0.52340(8) 0.76186(13) 0.03053(10) 0.0531(4) Uani 1 1 d . . .
H19A H 0.5066 0.7583 -0.0182 0.064 Uiso 0.8256(12) 1 calc PR A 1
C33 C 0.76633(8) 0.73342(13) 0.12754(11) 0.0541(4) Uani 1 1 d . . .
H33A H 0.7820 0.6668 0.1197 0.065 Uiso 0.8256(12) 1 calc PR A 1
H33B H 0.7727 0.7471 0.1795 0.065 Uiso 0.8256(12) 1 calc PR A 1
C35 C 0.71769(7) 0.99931(14) 0.02094(9) 0.0505(4) Uani 1 1 d . . .
H35A H 0.7164 1.0363 -0.0244 0.061 Uiso 0.8256(12) 1 calc PR A 1
H35B H 0.6989 0.9341 0.0103 0.061 Uiso 0.8256(12) 1 calc PR A 1
C37 C 0.80204(8) 1.00561(15) 0.22687(10) 0.0562(4) Uani 1 1 d . . .
H37A H 0.8328 1.0377 0.2605 0.067 Uiso 0.8256(12) 1 calc PR A 1
H37B H 0.7779 1.0584 0.2013 0.067 Uiso 0.8256(12) 1 calc PR A 1
N4 N 0.70469(7) 0.73569(12) 0.10001(9) 0.0480(4) Uani 0.8256(12) 1 d P A 1
N5 N 0.68768(7) 1.05619(12) 0.07084(9) 0.0467(4) Uani 0.8256(12) 1 d P A 1
N6 N 0.76665(8) 0.93966(13) 0.26694(9) 0.0477(4) Uani 0.8256(12) 1 d P . 1
C7 C 0.39204(9) 0.81374(15) 0.10257(11) 0.0459(4) Uani 0.8256(12) 1 d P A 1
C8 C 0.40386(8) 0.91128(15) 0.12526(12) 0.0501(5) Uani 0.8256(12) 1 d P A 1
H8A H 0.4368 0.9439 0.1137 0.060 Uiso 0.8256(12) 1 calc PR A 1
C9 C 0.36789(8) 0.96086(14) 0.16454(11) 0.0466(4) Uani 0.8256(12) 1 d P A 1
H9A H 0.3773 1.0265 0.1808 0.056 Uiso 0.8256(12) 1 calc PR A 1
C10 C 0.31859(8) 0.91694(13) 0.18071(10) 0.0420(4) Uani 0.8256(12) 1 d P A 1
C11 C 0.30645(9) 0.81954(15) 0.15679(11) 0.0485(4) Uani 0.8256(12) 1 d P A 1
H11A H 0.2725 0.7889 0.1670 0.058 Uiso 0.8256(12) 1 calc PR A 1
C13 C 0.28073(8) 0.97262(14) 0.22119(9) 0.0420(4) Uani 0.8256(12) 1 d P . 1
H13A H 0.2926 1.0364 0.2392 0.050 Uiso 0.8256(12) 1 calc PR A 1
C14 C 0.48966(9) 0.77019(15) 0.08382(12) 0.0456(4) Uani 0.8256(12) 1 d P A 1
C15 C 0.51453(9) 0.78260(15) 0.15424(11) 0.0463(4) Uani 0.8256(12) 1 d P A 1
H15A H 0.4910 0.7916 0.1901 0.056 Uiso 0.8256(12) 1 calc PR A 1
C16 C 0.57359(9) 0.78201(14) 0.17300(11) 0.0452(4) Uani 0.8256(12) 1 d P A 1
H16A H 0.5900 0.7915 0.2215 0.054 Uiso 0.8256(12) 1 calc PR A 1
C17 C 0.60911(8) 0.76775(13) 0.12170(10) 0.0423(4) Uani 0.8256(12) 1 d P A 1
C18 C 0.58367(9) 0.75883(15) 0.05051(11) 0.0482(4) Uani 0.8256(12) 1 d P A 1
H18A H 0.6072 0.7505 0.0146 0.058 Uiso 0.8256(12) 1 calc PR A 1
C20 C 0.67143(8) 0.76164(13) 0.14322(11) 0.0431(4) Uani 0.8256(12) 1 d P A 1
H20A H 0.6873 0.7776 0.1910 0.052 Uiso 0.8256(12) 1 calc PR A 1
C21 C 0.5000 1.3402(3) 0.2500 0.0439(12) Uani 0.8256(12) 2 d SP . 1
C22 C 0.51957(9) 1.39310(13) 0.19514(10) 0.0440(4) Uani 0.8256(12) 1 d P A 1
H22A H 0.5319 1.3584 0.1566 0.053 Uiso 0.8256(12) 1 calc PR A 1
C23 C 0.52100(10) 1.49610(14) 0.19685(11) 0.0506(5) Uani 0.8256(12) 1 d P A 1
H23A H 0.5366 1.5315 0.1610 0.061 Uiso 0.8256(12) 1 calc PR A 1
C24 C 0.5000 1.5478(2) 0.2500 0.0582(8) Uani 0.8256(12) 2 d SP . 1
H24A H 0.5000 1.6185 0.2500 0.070 Uiso 0.4128(6) 1 calc PR A 1
C25 C 0.53642(12) 1.18061(14) 0.21130(18) 0.0579(7) Uani 0.8256(12) 1 d P A 1
C26 C 0.59363(12) 1.2063(2) 0.2136(2) 0.0502(11) Uani 0.8256(12) 1 d P A 1
H26A H 0.6096 1.2589 0.2436 0.060 Uiso 0.8256(12) 1 calc PR A 1
C27 C 0.62707(9) 1.15511(14) 0.17213(12) 0.0486(5) Uani 0.8256(12) 1 d P A 1
H27A H 0.6659 1.1739 0.1736 0.058 Uiso 0.8256(12) 1 calc PR A 1
C28 C 0.60511(10) 1.07648(13) 0.12820(12) 0.0514(5) Uani 0.8256(12) 1 d P A 1
C29 C 0.54868(12) 1.04997(17) 0.12816(18) 0.0806(9) Uani 0.8256(12) 1 d P A 1
H29A H 0.5333 0.9948 0.1003 0.097 Uiso 0.8256(12) 1 calc PR A 1
C30 C 0.51403(13) 1.10228(18) 0.1680(2) 0.0907(11) Uani 0.8256(12) 1 d P A 1
H30A H 0.4750 1.0845 0.1656 0.109 Uiso 0.8256(12) 1 calc PR A 1
C31 C 0.63967(9) 1.02449(14) 0.08174(11) 0.0491(5) Uani 0.8256(12) 1 d P A 1
H31A H 0.6253 0.9647 0.0590 0.059 Uiso 0.8256(12) 1 calc PR A 1
C32 C 0.79616(9) 0.81122(15) 0.08902(12) 0.0493(5) Uani 0.8256(12) 1 d P A 1
H32A H 0.8378 0.7983 0.0974 0.059 Uiso 0.8256(12) 1 calc PR A 1
H32B H 0.7827 0.8062 0.0371 0.059 Uiso 0.8256(12) 1 calc PR A 1
C34 C 0.77937(8) 0.98409(16) 0.05555(11) 0.0480(4) Uani 0.8256(12) 1 d P A 1
H34A H 0.8020 0.9612 0.0188 0.058 Uiso 0.8256(12) 1 calc PR A 1
H34B H 0.7953 1.0486 0.0742 0.058 Uiso 0.8256(12) 1 calc PR A 1
C36 C 0.82752(9) 0.94184(17) 0.17422(11) 0.0511(5) Uani 0.8256(12) 1 d P A 1
H36A H 0.8586 0.9792 0.1567 0.061 Uiso 0.8256(12) 1 calc PR A 1
H36B H 0.8444 0.8815 0.1988 0.061 Uiso 0.8256(12) 1 calc PR A 1
N6B N 0.2531(4) 0.7375(7) 0.3006(5) 0.0518(19) Uiso 0.1744(12) 1 d P . 2
C7B C 0.3957(3) 0.7663(7) 0.1266(4) 0.0352(15) Uiso 0.1744(12) 1 d P A 2
C8B C 0.4234(4) 0.7823(7) 0.1946(5) 0.0448(19) Uiso 0.1744(12) 1 d P A 2
H8BA H 0.4634 0.7943 0.2020 0.054 Uiso 0.1744(12) 1 calc PR A 2
C9B C 0.3944(4) 0.7814(7) 0.2529(5) 0.048(2) Uiso 0.1744(12) 1 d P A 2
H9BA H 0.4147 0.7931 0.2994 0.058 Uiso 0.1744(12) 1 calc PR A 2
C10B C 0.3362(4) 0.7636(7) 0.2444(5) 0.0428(18) Uiso 0.1744(12) 1 d P A 2
C11B C 0.3079(4) 0.7484(7) 0.1765(5) 0.0433(18) Uiso 0.1744(12) 1 d P A 2
H11B H 0.2690 0.7280 0.1673 0.052 Uiso 0.1744(12) 1 calc PR A 2
C13B C 0.3060(4) 0.7591(8) 0.3051(5) 0.049(2) Uiso 0.1744(12) 1 d P A 2
H13D H 0.3268 0.7729 0.3510 0.059 Uiso 0.1744(12) 1 calc PR A 2
N4B N 0.6666(4) 0.9337(6) 0.0134(4) 0.0504(18) Uiso 0.1744(12) 1 d P A 2
C14B C 0.4718(4) 0.8105(8) 0.0592(5) 0.047(2) Uiso 0.1744(12) 1 d P A 2
C15B C 0.4825(4) 0.9055(8) 0.0891(5) 0.053(2) Uiso 0.1744(12) 1 d P A 2
H15B H 0.4545 0.9355 0.1130 0.063 Uiso 0.1744(12) 1 calc PR A 2
C16B C 0.5326(5) 0.9571(9) 0.0850(6) 0.056(2) Uiso 0.1744(12) 1 d P A 2
H16B H 0.5384 1.0213 0.1059 0.067 Uiso 0.1744(12) 1 calc PR A 2
C17B C 0.5747(4) 0.9148(7) 0.0502(5) 0.048(2) Uiso 0.1744(12) 1 d P A 2
C18B C 0.5645(4) 0.8209(7) 0.0197(5) 0.0452(19) Uiso 0.1744(12) 1 d P A 2
H18B H 0.5896 0.7984 -0.0114 0.054 Uiso 0.1744(12) 1 calc PR A 2
C20B C 0.6276(4) 0.9677(8) 0.0460(5) 0.051(2) Uiso 0.1744(12) 1 d P A 2
H20B H 0.6333 1.0308 0.0687 0.061 Uiso 0.1744(12) 1 calc PR A 2
N5B N 0.7534(4) 1.0776(7) 0.2170(5) 0.0535(19) Uiso 0.1744(12) 1 d P A 2
C25B C 0.5514(3) 1.1725(9) 0.2441(7) 0.103(8) Uiso 0.1744(12) 1 d PG A 2
C26B C 0.5911(4) 1.2146(7) 0.2061(7) 0.070(9) Uiso 0.1744(12) 1 d PG A 2
H26B H 0.5819 1.2739 0.1795 0.084 Uiso 0.1744(12) 1 calc PR A 2
C27B C 0.6441(4) 1.1700(6) 0.2069(5) 0.054(2) Uiso 0.1744(12) 1 d PG A 2
H27B H 0.6712 1.1988 0.1809 0.064 Uiso 0.1744(12) 1 calc PR A 2
C28B C 0.6574(3) 1.0832(5) 0.2458(3) 0.061(3) Uiso 0.1744(12) 1 d PG A 2
C29B C 0.6178(4) 1.0411(7) 0.2838(5) 0.101(5) Uiso 0.1744(12) 1 d PG A 2
H29B H 0.6269 0.9818 0.3104 0.121 Uiso 0.1744(12) 1 calc PR A 2
C30B C 0.5648(4) 1.0857(10) 0.2830(7) 0.131(7) Uiso 0.1744(12) 1 d PG A 2
H30B H 0.5377 1.0569 0.3090 0.158 Uiso 0.1744(12) 1 calc PR A 2
C31B C 0.7140(3) 1.0353(7) 0.2423(5) 0.061(3) Uiso 0.1744(12) 1 d PG A 2
H31B H 0.7203 0.9695 0.2602 0.073 Uiso 0.1744(12) 1 calc PR A 2
C32B C 0.8140(5) 0.8249(8) 0.1354(7) 0.057(2) Uiso 0.1744(12) 1 d P A 2
H32C H 0.8326 0.8310 0.1857 0.068 Uiso 0.1744(12) 1 calc PR A 2
H32D H 0.8438 0.8111 0.1054 0.068 Uiso 0.1744(12) 1 calc PR A 2
C34B C 0.7698(5) 0.9242(9) 0.0350(6) 0.053(2) Uiso 0.1744(12) 1 d P A 2
H34C H 0.7588 0.8592 0.0125 0.064 Uiso 0.1744(12) 1 calc PR A 2
H34D H 0.8027 0.9507 0.0144 0.064 Uiso 0.1744(12) 1 calc PR A 2
C36B C 0.8170(4) 1.0039(8) 0.1437(5) 0.051(2) Uiso 0.1744(12) 1 d P A 2
H36C H 0.8027 1.0644 0.1170 0.061 Uiso 0.1744(12) 1 calc PR A 2
H36D H 0.8586 0.9975 0.1432 0.061 Uiso 0.1744(12) 1 calc PR A 2
C21B C 0.5054(7) 1.3262(8) 0.2420(7) 0.030(6) Uiso 0.0872(6) 1 d PG . 2
C22B C 0.5326(6) 1.4030(10) 0.2830(5) 0.048(4) Uiso 0.0872(6) 1 d PG . 2
H22B H 0.5541 1.3892 0.3284 0.058 Uiso 0.0872(6) 1 calc PR A 2
C23B C 0.5283(6) 1.5001(9) 0.2574(6) 0.049(4) Uiso 0.0872(6) 1 d PG A 2
H23B H 0.5469 1.5526 0.2854 0.059 Uiso 0.0872(6) 1 calc PR A 2
C24B C 0.4968(6) 1.5203(8) 0.1909(7) 0.058(6) Uiso 0.0872(6) 1 d PG A 2
H24B H 0.4939 1.5866 0.1734 0.070 Uiso 0.0872(6) 1 calc PR A 2
C23C C 0.4697(6) 1.4434(10) 0.1499(5) 0.055(4) Uiso 0.0872(6) 1 d PG A 2
H23C H 0.4481 1.4572 0.1044 0.066 Uiso 0.0872(6) 1 calc PR A 2
C22C C 0.4739(6) 1.3464(8) 0.1754(6) 0.046(4) Uiso 0.0872(6) 1 d PG A 2
H22C H 0.4554 1.2938 0.1474 0.056 Uiso 0.0872(6) 1 calc PR A 2

loop_
_atom_site_aniso_label
_atom_site_aniso_U_11
_atom_site_aniso_U_22
_atom_site_aniso_U_33
_atom_site_aniso_U_23
_atom_site_aniso_U_13
_atom_site_aniso_U_12
N1 0.0505(7) 0.0413(7) 0.0610(8) -0.0196(6) 0.0137(6) -0.0023(6)
N2 0.0889(17) 0.0250(9) 0.117(2) 0.000 0.0651(16) 0.000
N3 0.0476(7) 0.0409(7) 0.0438(6) 0.0072(5) 0.0151(5) 0.0000(5)
C1 0.0463(8) 0.0404(8) 0.0547(9) -0.0162(7) 0.0185(7) -0.0064(6)
C2 0.0505(10) 0.0502(11) 0.1219(19) -0.0351(12) -0.0006(11) 0.0065(8)
C3 0.0482(10) 0.0524(11) 0.143(2) -0.0459(13) 0.0311(12) -0.0037(8)
C4 0.0858(14) 0.0565(11) 0.0729(12) -0.0325(9) 0.0523(11) -0.0359(10)
C5 0.1061(17) 0.0540(11) 0.0478(9) -0.0031(8) 0.0123(10) -0.0334(11)
C6 0.0847(13) 0.0398(8) 0.0529(9) -0.0004(7) 0.0132(9) -0.0197(8)
C12 0.0648(10) 0.0443(9) 0.0526(9) -0.0101(7) 0.0203(8) -0.0015(7)
C19 0.0635(10) 0.0461(9) 0.0534(9) -0.0149(7) 0.0210(8) -0.0098(7)
C33 0.0625(10) 0.0391(8) 0.0672(11) 0.0073(7) 0.0307(9) 0.0081(7)
C35 0.0520(9) 0.0510(9) 0.0504(8) 0.0121(7) 0.0138(7) 0.0010(7)
C37 0.0551(10) 0.0644(11) 0.0495(9) -0.0016(8) 0.0100(7) -0.0026(8)
N4 0.0539(9) 0.0377(8) 0.0572(9) -0.0004(7) 0.0239(8) -0.0015(7)
N5 0.0528(9) 0.0378(8) 0.0516(9) 0.0074(7) 0.0148(7) 0.0032(7)
N6 0.0552(9) 0.0467(9) 0.0419(8) 0.0084(7) 0.0103(7) 0.0009(7)
C7 0.0495(10) 0.0374(10) 0.0519(10) -0.0124(8) 0.0111(8) -0.0007(8)
C8 0.0434(10) 0.0383(9) 0.0691(13) -0.0175(9) 0.0105(9) -0.0046(7)
C9 0.0444(9) 0.0338(8) 0.0602(11) -0.0145(8) 0.0033(8) 0.0003(7)
C10 0.0484(9) 0.0360(8) 0.0408(8) -0.0079(7) 0.0048(7) 0.0009(7)
C11 0.0592(11) 0.0397(10) 0.0502(10) -0.0101(8) 0.0196(9) -0.0087(8)
C13 0.0499(10) 0.0363(8) 0.0389(8) -0.0061(7) 0.0040(7) 0.0026(7)
C14 0.0465(10) 0.0373(9) 0.0554(11) -0.0130(8) 0.0151(8) -0.0062(8)
C15 0.0505(10) 0.0426(10) 0.0500(10) -0.0058(8) 0.0204(8) -0.0026(8)
C16 0.0507(10) 0.0414(9) 0.0468(10) -0.0031(7) 0.0175(8) -0.0034(8)
C17 0.0498(10) 0.0308(8) 0.0503(10) -0.0045(7) 0.0200(8) -0.0057(7)
C18 0.0549(11) 0.0433(10) 0.0516(10) -0.0109(8) 0.0239(9) -0.0079(8)
C20 0.0494(10) 0.0311(8) 0.0525(10) -0.0004(7) 0.0192(8) -0.0038(7)
C21 0.054(2) 0.0232(12) 0.057(2) 0.000 0.0149(17) 0.000
C22 0.0563(11) 0.0326(8) 0.0443(9) -0.0003(7) 0.0115(8) 0.0064(7)
C23 0.0692(14) 0.0326(9) 0.0544(11) 0.0082(8) 0.0230(10) 0.0067(9)
C24 0.086(2) 0.0264(12) 0.0689(19) 0.000 0.0342(17) 0.000
C25 0.0695(14) 0.0209(8) 0.093(2) -0.0015(9) 0.0432(15) -0.0012(8)
C26 0.064(2) 0.0283(10) 0.0619(16) 0.0023(9) 0.0200(10) 0.0043(8)
C27 0.0525(11) 0.0346(9) 0.0601(12) 0.0120(8) 0.0132(10) 0.0065(8)
C28 0.0639(12) 0.0270(8) 0.0698(13) 0.0062(8) 0.0308(10) -0.0005(8)
C29 0.0838(17) 0.0397(11) 0.134(3) -0.0293(13) 0.0678(18) -0.0250(11)
C30 0.0871(18) 0.0424(12) 0.162(3) -0.0375(15) 0.082(2) -0.0284(12)
C31 0.0610(12) 0.0305(8) 0.0604(11) 0.0048(8) 0.0238(9) -0.0008(8)
C32 0.0493(10) 0.0444(10) 0.0593(12) 0.0013(9) 0.0248(9) 0.0018(8)
C34 0.0469(10) 0.0508(11) 0.0493(10) 0.0144(9) 0.0167(8) -0.0037(8)
C36 0.0449(10) 0.0577(12) 0.0513(11) 0.0054(9) 0.0089(8) 0.0047(9)

loop_
_atom_type_symbol
_atom_type_description
_atom_type_scat_dispersion_real
_atom_type_scat_dispersion_imag
_atom_type_scat_source
C C 0.0033 0.0016 'International Tables Vol C Tables 4.2.6.8 and 6.1.1.4'
H H 0.0000 0.0000 'International Tables Vol C Tables 4.2.6.8 and 6.1.1.4'
N N 0.0061 0.0033 'International Tables Vol C Tables 4.2.6.8 and 6.1.1.4'

loop_
_geom_angle_atom_site_label_1
_geom_angle_atom_site_label_2
_geom_angle_atom_site_label_3
_geom_angle
_geom_angle_site_symmetry_1
_geom_angle_site_symmetry_3
C14B N1 C7 111.2(5) . .
C14B N1 C1 123.3(5) . .
C7 N1 C1 122.14(14) . .
C14B N1 C14 33.2(5) . .
C7 N1 C14 120.44(14) . .
C1 N1 C14 115.70(13) . .
C14B N1 C7B 125.2(6) . .
C7 N1 C7B 31.0(3) . .
C1 N1 C7B 110.6(3) . .
C14 N1 C7B 114.8(3) . .
C21B N2 C21B 19.5(14) 2_655 .
C21B N2 C25 130.1(7) 2_655 .
C21B N2 C25 110.8(7) . .
C21B N2 C25 110.8(7) 2_655 2_655
C21B N2 C25 130.1(7) . 2_655
C25 N2 C25 119.2(2) . 2_655
C21B N2 C21 9.8(7) 2_655 .
C21B N2 C21 9.8(7) . .
C25 N2 C21 120.42(10) . .
C25 N2 C21 120.42(10) 2_655 .
C21B N2 C25B 115.9(9) 2_655 2_655
C21B N2 C25B 130.8(9) . 2_655
C25 N2 C25B 109.4(5) . 2_655
C25 N2 C25B 26.8(5) 2_655 2_655
C21 N2 C25B 123.6(5) . 2_655
C21B N2 C25B 130.8(9) 2_655 .
C21B N2 C25B 115.9(9) . .
C25 N2 C25B 26.8(5) . .
C25 N2 C25B 109.4(5) 2_655 .
C21 N2 C25B 123.6(5) . .
C25B N2 C25B 112.9(10) 2_655 .
C32B N3 C34 140.9(5) . .
C32B N3 C36 75.4(5) . .
C34 N3 C36 112.92(15) . .
C32B N3 C32 38.0(5) . .
C34 N3 C32 112.23(15) . .
C36 N3 C32 111.54(16) . .
C32B N3 C34B 115.3(7) . .
C34 N3 C34B 36.0(4) . .
C36 N3 C34B 142.6(5) . .
C32 N3 C34B 79.3(5) . .
C32B N3 C36B 112.5(6) . .
C34 N3 C36B 74.3(4) . .
C36 N3 C36B 40.3(4) . .
C32 N3 C36B 140.5(4) . .
C34B N3 C36B 109.0(6) . .
C6 C1 C2 120.12(16) . .
C6 C1 N1 119.00(15) . .
C2 C1 N1 120.87(17) . .
C1 C2 C3 120.2(2) . .
C1 C2 H2A 119.9 . .
C3 C2 H2A 119.9 . .
C4 C3 C2 120.2(2) . .
C4 C3 H3A 119.9 . .
C2 C3 H3A 119.9 . .
C3 C4 C5 120.01(17) . .
C3 C4 H4A 120.0 . .
C5 C4 H4A 120.0 . .
C6 C5 C4 119.9(2) . .
C6 C5 H5A 120.0 . .
C4 C5 H5A 120.0 . .
C1 C6 C5 119.5(2) . .
C1 C6 H6A 120.2 . .
C5 C6 H6A 120.2 . .
C7B C12 C11 128.1(4) . .
C7B C12 C7 33.0(4) . .
C11 C12 C7 117.76(16) . .
C7B C12 C11B 125.0(5) . .
C11 C12 C11B 42.0(4) . .
C7 C12 C11B 143.2(4) . .
C7B C12 H12A 102.4 . .
C11 C12 H12A 121.1 . .
C7 C12 H12A 121.1 . .
C11B C12 H12A 86.8 . .
C18B C19 C14 126.6(4) . .
C18B C19 C18 46.5(4) . .
C14 C19 C18 118.47(18) . .
C18B C19 C14B 116.5(6) . .
C14 C19 C14B 30.6(4) . .
C18 C19 C14B 136.9(4) . .
C18B C19 H19A 95.2 . .
C14 C19 H19A 120.8 . .
C18 C19 H19A 120.8 . .
C14B C19 H19A 97.3 . .
N4 C33 N6B 84.0(3) . 2_655
N4 C33 C32 109.03(16) . .
N6B C33 C32 130.0(4) 2_655 .
N4 C33 C32B 129.8(4) . .
N6B C33 C32B 100.9(6) 2_655 .
C32 C33 C32B 33.8(4) . .
N4 C33 H33A 109.9 . .
N6B C33 H33A 110.1 2_655 .
C32 C33 H33A 109.9 . .
C32B C33 H33A 114.7 . .
N4 C33 H33B 109.9 . .
N6B C33 H33B 27.6 2_655 .
C32 C33 H33B 109.9 . .
C32B C33 H33B 77.0 . .
H33A C33 H33B 108.3 . .
N5 C35 N4B 84.5(3) . .
N5 C35 C34 108.53(16) . .
N4B C35 C34 132.5(4) . .
N5 C35 C34B 131.3(4) . .
N4B C35 C34B 103.9(6) . .
C34 C35 C34B 33.9(4) . .
N5 C35 H35A 110.0 . .
N4B C35 H35A 107.4 . .
C34 C35 H35A 110.0 . .
C34B C35 H35A 112.7 . .
N5 C35 H35B 110.0 . .
N4B C35 H35B 28.4 . .
C34 C35 H35B 110.0 . .
C34B C35 H35B 77.6 . .
H35A C35 H35B 108.4 . .
N5B C37 N6 88.1(4) . .
N5B C37 C36 131.6(4) . .
N6 C37 C36 108.04(17) . .
N5B C37 C36B 99.3(5) . .
N6 C37 C36B 133.2(4) . .
C36 C37 C36B 37.2(4) . .
N5B C37 H37A 106.0 . .
N6 C37 H37A 110.1 . .
C36 C37 H37A 110.1 . .
C36B C37 H37A 111.9 . .
N5B C37 H37B 25.5 . .
N6 C37 H37B 110.1 . .
C36 C37 H37B 110.1 . .
C36B C37 H37B 74.9 . .
H37A C37 H37B 108.4 . .
C20 N4 C33 117.18(18) . .
C31 N5 C35 117.64(17) . .
C13 N6 C37 117.68(16) 2_655 .
N1 C7 C8 121.56(18) . .
N1 C7 C12 118.97(16) . .
C8 C7 C12 119.47(17) . .
C9 C8 C7 120.46(19) . .
C9 C8 H8A 119.8 . .
C7 C8 H8A 119.8 . .
C10 C9 C8 121.56(17) . .
C10 C9 H9A 119.2 . .
C8 C9 H9A 119.2 . .
C9 C10 C11 117.73(17) . .
C9 C10 C13 120.08(16) . .
C11 C10 C13 122.19(18) . .
C12 C11 C10 123.00(18) . .
C12 C11 H11A 118.5 . .
C10 C11 H11A 118.5 . .
N6 C13 C10 123.10(17) 2_655 .
N6 C13 H13A 118.5 2_655 .
C10 C13 H13A 118.5 . .
C15 C14 C19 120.33(19) . .
C15 C14 N1 120.83(17) . .
C19 C14 N1 118.78(18) . .
C14 C15 C16 120.59(18) . .
C14 C15 H15A 119.7 . .
C16 C15 H15A 119.7 . .
C15 C16 C17 120.95(19) . .
C15 C16 H16A 119.5 . .
C17 C16 H16A 119.5 . .
C16 C17 C18 117.97(18) . .
C16 C17 C20 120.11(18) . .
C18 C17 C20 121.91(17) . .
C17 C18 C19 121.50(17) . .
C17 C18 H18A 119.3 . .
C19 C18 H18A 119.3 . .
N4 C20 C17 122.14(19) . .
N4 C20 H20A 118.9 . .
C17 C20 H20A 118.9 . .
C22 C21 C22 118.8(3) 2_655 .
C22 C21 N2 120.60(17) 2_655 .
C22 C21 N2 120.60(17) . .
C23 C22 C21 120.1(2) . .
C23 C22 H22A 120.0 . .
C21 C22 H22A 120.0 . .
C24 C23 C22 120.7(2) . .
C24 C23 H23A 119.6 . .
C22 C23 H23A 119.6 . .
C23 C24 C23 119.4(3) . 2_655
C23 C24 H24A 120.3 . .
C23 C24 H24A 120.3 2_655 .
C30 C25 C26 119.2(2) . .
C30 C25 N2 118.9(2) . .
C26 C25 N2 122.0(2) . .
C27 C26 C25 120.0(3) . .
C27 C26 H26A 120.0 . .
C25 C26 H26A 120.0 . .
C26 C27 C28 121.5(2) . .
C26 C27 H27A 119.3 . .
C28 C27 H27A 119.3 . .
C29 C28 C27 117.85(19) . .
C29 C28 C31 120.3(2) . .
C27 C28 C31 121.81(19) . .
C28 C29 C30 121.4(2) . .
C28 C29 H29A 119.3 . .
C30 C29 H29A 119.3 . .
C29 C30 C25 120.1(2) . .
C29 C30 H30A 120.0 . .
C25 C30 H30A 120.0 . .
N5 C31 C28 122.51(19) . .
N5 C31 H31A 118.7 . .
C28 C31 H31A 118.7 . .
N3 C32 C33 111.69(15) . .
N3 C32 H32A 109.3 . .
C33 C32 H32A 109.3 . .
N3 C32 H32B 109.3 . .
C33 C32 H32B 109.3 . .
H32A C32 H32B 107.9 . .
N3 C34 C35 112.94(14) . .
N3 C34 H34A 109.0 . .
C35 C34 H34A 109.0 . .
N3 C34 H34B 109.0 . .
C35 C34 H34B 109.0 . .
H34A C34 H34B 107.8 . .
N3 C36 C37 112.39(16) . .
N3 C36 H36A 109.1 . .
C37 C36 H36A 109.1 . .
N3 C36 H36B 109.1 . .
C37 C36 H36B 109.1 . .
H36A C36 H36B 107.9 . .
C13B N6B C33 112.4(7) . 2_655
C12 C7B C8B 116.0(7) . .
C12 C7B N1 122.9(6) . .
C8B C7B N1 120.7(7) . .
C7B C8B C9B 121.5(9) . .
C7B C8B H8BA 119.3 . .
C9B C8B H8BA 119.3 . .
C10B C9B C8B 121.0(9) . .
C10B C9B H9BA 119.5 . .
C8B C9B H9BA 119.5 . .
C11B C10B C9B 118.1(8) . .
C11B C10B C13B 120.6(8) . .
C9B C10B C13B 121.3(8) . .
C10B C11B C12 115.3(7) . .
C10B C11B H11B 122.3 . .
C12 C11B H11B 122.3 . .
N6B C13B C10B 123.8(9) . .
N6B C13B H13D 118.1 . .
C10B C13B H13D 118.1 . .
C20B N4B C35 112.4(8) . .
N1 C14B C15B 123.3(9) . .
N1 C14B C19 120.8(8) . .
C15B C14B C19 114.9(8) . .
C16B C15B C14B 122.3(10) . .
C16B C15B H15B 118.8 . .
C14B C15B H15B 118.8 . .
C15B C16B C17B 120.1(10) . .
C15B C16B H16B 120.0 . .
C17B C16B H16B 120.0 . .
C18B C17B C16B 118.2(9) . .
C18B C17B C20B 121.1(9) . .
C16B C17B C20B 120.6(9) . .
C19 C18B C17B 125.2(8) . .
C19 C18B H18B 117.4 . .
C17B C18B H18B 117.4 . .
N4B C20B C17B 123.1(10) . .
N4B C20B H20B 118.4 . .
C17B C20B H20B 118.4 . .
C31B N5B C37 105.3(7) . .
C26B C25B C30B 120.0 . .
C26B C25B N2 116.1(7) . .
C30B C25B N2 123.1(7) . .
C27B C26B C25B 120.0 . .
C27B C26B H26B 120.0 . .
C25B C26B H26B 120.0 . .
C28B C27B C26B 120.0 . .
C28B C27B H27B 120.0 . .
C26B C27B H27B 120.0 . .
C29B C28B C27B 120.0 . .
C29B C28B C31B 121.9 . .
C27B C28B C31B 118.0 . .
C28B C29B C30B 120.0 . .
C28B C29B H29B 120.0 . .
C30B C29B H29B 120.0 . .
C29B C30B C25B 120.0 . .
C29B C30B H30B 120.0 . .
C25B C30B H30B 120.0 . .
N5B C31B C28B 123.2(6) . .
N5B C31B H31B 118.4 . .
C28B C31B H31B 118.4 . .
N3 C32B C33 107.7(7) . .
N3 C32B H32C 110.2 . .
C33 C32B H32C 110.2 . .
N3 C32B H32D 110.2 . .
C33 C32B H32D 110.2 . .
H32C C32B H32D 108.5 . .
N3 C34B C35 107.7(7) . .
N3 C34B H34C 110.2 . .
C35 C34B H34C 110.2 . .
N3 C34B H34D 110.2 . .
C35 C34B H34D 110.2 . .
H34C C34B H34D 108.5 . .
N3 C36B C37 101.8(6) . .
N3 C36B H36C 111.4 . .
C37 C36B H36C 111.4 . .
N3 C36B H36D 111.4 . .
C37 C36B H36D 111.4 . .
H36C C36B H36D 109.3 . .
C21B C21B N2 80.2(7) 2_655 .
C21B C21B C22B 83(2) 2_655 .
N2 C21B C22B 135.4(9) . .
C21B C21B C22C 110(4) 2_655 .
N2 C21B C22C 104.6(9) . .
C22B C21B C22C 120.0 . .
C21B C21B C22B 79(3) 2_655 2_655
N2 C21B C22B 133.9(15) . 2_655
C22B C21B C22B 81.9(7) . 2_655
C22C C21B C22B 47.4(8) . 2_655
C21B C21B C22C 55(3) 2_655 2_655
N2 C21B C22C 94.1(11) . 2_655
C22B C21B C22C 43.7(7) . 2_655
C22C C21B C22C 154.3(9) . 2_655
C22B C21B C22C 106.9(9) 2_655 2_655
C21B C22B C23B 120.0 . .
C21B C22B C24B 129.1(11) . 2_655
C23B C22B C24B 43.3(8) . 2_655
C21B C22B C22B 49.37(13) . 2_655
C23B C22B C22B 75.73(16) . 2_655
C24B C22B C22B 82.4(10) 2_655 2_655
C21B C22B H22B 120.0 . .
C23B C22B H22B 120.0 . .
C24B C22B H22B 95.5 2_655 .
C22B C22B H22B 153.9 2_655 .
C24B C23B C22B 120.0 . .
C24B C23B H23B 120.0 . .
C22B C23B H23B 120.0 . .
C23B C24B C23C 120.0 . .
C23B C24B H24B 120.0 . .
C23C C24B H24B 120.0 . .
C22C C23C C24B 120.0 . .
C22C C23C H23C 120.0 . .
C24B C23C H23C 120.0 . .
C23C C22C C21B 120.0 . .
C23C C22C H22C 120.0 . .
C21B C22C H22C 120.0 . .

loop_
_geom_bond_atom_site_label_1
_geom_bond_atom_site_label_2
_geom_bond_distance
_geom_bond_site_symmetry_2
N1 C14B 1.243(10) .
N1 C7 1.392(2) .
N1 C1 1.4310(19) .
N1 C14 1.447(2) .
N1 C7B 1.500(8) .
N2 C21B 1.261(10) 2_655
N2 C21B 1.261(10) .
N2 C25 1.409(2) .
N2 C25 1.409(2) 2_655
N2 C21 1.432(5) .
N2 C25B 1.488(7) 2_655
N2 C25B 1.488(7) .
N3 C32B 1.390(11) .
N3 C34 1.452(2) .
N3 C36 1.462(2) .
N3 C32 1.470(2) .
N3 C34B 1.484(10) .
N3 C36B 1.510(10) .
C1 C6 1.379(3) .
C1 C2 1.379(3) .
C2 C3 1.385(3) .
C2 H2A 0.9500 .
C3 C4 1.359(3) .
C3 H3A 0.9500 .
C4 C5 1.395(3) .
C4 H4A 0.9500 .
C5 C6 1.386(2) .
C5 H5A 0.9500 .
C6 H6A 0.9500 .
C12 C7B 1.264(8) .
C12 C11 1.387(2) .
C12 C7 1.430(3) .
C12 C11B 1.470(9) .
C12 H12A 0.9500 .
C19 C18B 1.296(9) .
C19 C14 1.386(2) .
C19 C18 1.421(3) .
C19 C14B 1.556(11) .
C19 H19A 0.9500 .
C33 N4 1.474(3) .
C33 N6B 1.505(9) 2_655
C33 C32 1.512(3) .
C33 C32B 1.660(12) .
C33 H33A 0.9900 .
C33 H33B 0.9900 .
C35 N5 1.480(2) .
C35 N4B 1.486(8) .
C35 C34 1.521(3) .
C35 C34B 1.585(11) .
C35 H35A 0.9900 .
C35 H35B 0.9900 .
C37 N5B 1.494(9) .
C37 N6 1.504(2) .
C37 C36 1.510(3) .
C37 C36B 1.669(10) .
C37 H37A 0.9900 .
C37 H37B 0.9900 .
N4 C20 1.270(2) .
N5 C31 1.261(3) .
N6 C13 1.259(3) 2_655
C7 C8 1.395(3) .
C8 C9 1.386(3) .
C8 H8A 0.9500 .
C9 C10 1.384(3) .
C9 H9A 0.9500 .
C10 C11 1.401(3) .
C10 C13 1.472(2) .
C11 H11A 0.9500 .
C13 N6 1.259(3) 2_655
C13 H13A 0.9500 .
C14 C15 1.384(3) .
C15 C16 1.390(3) .
C15 H15A 0.9500 .
C16 C17 1.394(2) .
C16 H16A 0.9500 .
C17 C18 1.396(3) .
C17 C20 1.473(3) .
C18 H18A 0.9500 .
C20 H20A 0.9500 .
C21 C22 1.396(3) 2_655
C21 C22 1.396(3) .
C22 C23 1.385(3) .
C22 H22A 0.9500 .
C23 C24 1.378(2) .
C23 H23A 0.9500 .
C24 C23 1.378(2) 2_655
C24 H24A 0.9500 .
C25 C30 1.390(4) .
C25 C26 1.393(3) .
C26 C27 1.382(3) .
C26 H26A 0.9500 .
C27 C28 1.396(3) .
C27 H27A 0.9500 .
C28 C29 1.384(3) .
C28 C31 1.469(3) .
C29 C30 1.389(3) .
C29 H29A 0.9500 .
C30 H30A 0.9500 .
C31 H31A 0.9500 .
C32 H32A 0.9900 .
C32 H32B 0.9900 .
C34 H34A 0.9900 .
C34 H34B 0.9900 .
C36 H36A 0.9900 .
C36 H36B 0.9900 .
N6B C13B 1.278(13) .
N6B C33 1.505(9) 2_655
C7B C8B 1.372(12) .
C8B C9B 1.390(13) .
C8B H8BA 0.9500 .
C9B C10B 1.382(13) .
C9B H9BA 0.9500 .
C10B C11B 1.374(12) .
C10B C13B 1.447(13) .
C11B H11B 0.9500 .
C13B H13D 0.9500 .
N4B C20B 1.274(13) .
C14B C15B 1.404(15) .
C15B C16B 1.387(15) .
C15B H15B 0.9500 .
C16B C17B 1.398(14) .
C16B H16B 0.9500 .
C17B C18B 1.394(13) .
C17B C20B 1.454(14) .
C18B H18B 0.9500 .
C20B H20B 0.9500 .
N5B C31B 1.250(12) .
C25B C26B 1.3900 .
C25B C30B 1.3900 .
C26B C27B 1.3900 .
C26B H26B 0.9500 .
C27B C28B 1.3900 .
C27B H27B 0.9500 .
C28B C29B 1.3900 .
C28B C31B 1.4985 .
C29B C30B 1.3900 .
C29B H29B 0.9500 .
C30B H30B 0.9500 .
C31B H31B 0.9500 .
C32B H32C 0.9900 .
C32B H32D 0.9900 .
C34B H34C 0.9900 .
C34B H34D 0.9900 .
C36B H36C 0.9900 .
C36B H36D 0.9900 .
C21B C21B 0.43(3) 2_655
C21B C22B 1.3900 .
C21B C22C 1.3900 .
C21B C22B 1.404(13) 2_655
C21B C22C 1.59(2) 2_655
C22B C23B 1.3900 .
C22B C24B 1.823(17) 2_655
C22B C22B 1.83(2) 2_655
C22B H22B 0.9500 .
C23B C24B 1.3900 .
C23B H23B 0.9500 .
C24B C23C 1.3900 .
C24B H24B 0.9500 .
C23C C22C 1.3900 .
C23C H23C 0.9500 .
C22C H22C 0.9500 .
